data_4320550
loop_
_publ_author_name
'Victor W. Day'
'Walter G. Klemperer'
'Margaret Mary Pafford'

_publ_contact_author
;
       Walter Klemperer
       University of Illinois at Urbana
       Department of Chemistry
       MC-712
       Urbana, IL 61801
       U.S.A.
;
_publ_contact_author_email wklemper@uiuc.edu
_publ_contact_author_fax '217 333 2685'
_publ_contact_author_phone '217 333 2995'
_publ_section_title
;
 Isolation and Structural Characterization of Tetra-n-propyl Zirconate in
 Hydrocarbon Solution and the Solid State
;
_journal_name_full 'Inorganic Chemistry'
_journal_page_first 5738
_journal_page_last 5746
_journal_paper_doi 10.1021/ic010776g
_journal_volume 40
_journal_year 2001
_chemical_formula_sum 'C6 H14 O2 Zr0.5'
_chemical_formula_weight 163.78
_chemical_name_systematic
;
  ?
;
_space_group_IT_number 2
_symmetry_cell_setting triclinic
_symmetry_space_group_name_Hall '-P 1'
_symmetry_space_group_name_H-M 'P -1'
_atom_sites_solution_hydrogens geom
_atom_sites_solution_primary direct
_atom_sites_solution_secondary difmap
_audit_creation_method SHELXL
_cell_angle_alpha 64.369(2)
_cell_angle_beta 81.369(3)
_cell_angle_gamma 67.737(3)
_cell_formula_units_Z 8
_cell_length_a 12.1153(12)
_cell_length_b 12.6748(12)
_cell_length_c 13.8687(12)
_cell_measurement_reflns_used 2078
_cell_measurement_temperature 293(2)
_cell_volume 1776.7(3)
_computing_cell_refinement 'Bruker SAINT'
_computing_data_collection 'Bruker XSCANS'
_computing_data_reduction 'Bruker SHELXTL'
_computing_molecular_graphics 'Bruker SHELXTL'
_computing_publication_material 'Bruker SHELXTL'
_computing_structure_refinement 'Bruker SHELXTL'
_computing_structure_solution 'Bruker SHELXTL'
_diffrn_ambient_temperature 293(2)
_diffrn_measurement_device 'Bruker SMART CCD Area Detector'
_diffrn_measurement_method 'w scans'
_diffrn_radiation_monochromator graphite
_diffrn_radiation_source 'normal-focus sealed tube'
_diffrn_radiation_type MoK\a
_diffrn_radiation_wavelength 0.71073
_diffrn_reflns_av_R_equivalents 0.0604
_diffrn_reflns_av_sigmaI/netI 0.0658
_diffrn_reflns_limit_h_max 14
_diffrn_reflns_limit_h_min -14
_diffrn_reflns_limit_k_max 15
_diffrn_reflns_limit_k_min -14
_diffrn_reflns_limit_l_max 16
_diffrn_reflns_limit_l_min -5
_diffrn_reflns_number 5833
_diffrn_reflns_theta_max 22.50
_diffrn_reflns_theta_min 1.63
_diffrn_standards_decay_% none
_exptl_absorpt_coefficient_mu 0.620
_exptl_absorpt_correction_T_max 0.8458
_exptl_absorpt_correction_T_min 0.6622
_exptl_absorpt_correction_type empirical
_exptl_crystal_colour 'rectangular parallelepiped'
_exptl_crystal_density_diffrn 1.225
_exptl_crystal_density_meas ?
_exptl_crystal_description colorless
_exptl_crystal_F_000 688
_exptl_crystal_size_max 0.62
_exptl_crystal_size_mid 0.48
_exptl_crystal_size_min 0.40
_refine_diff_density_max 0.410
_refine_diff_density_min -0.255
_refine_diff_density_rms 0.079
_refine_ls_extinction_method none
_refine_ls_goodness_of_fit_all 1.099
_refine_ls_goodness_of_fit_obs 1.231
_refine_ls_hydrogen_treatment idealized
_refine_ls_matrix_type full
_refine_ls_number_parameters 372
_refine_ls_number_reflns 3234
_refine_ls_number_restraints 157
_refine_ls_restrained_S_all 1.297
_refine_ls_restrained_S_obs 1.227
_refine_ls_R_factor_all 0.1600
_refine_ls_R_factor_obs 0.0968
_refine_ls_shift/esd_max 0.003
_refine_ls_shift/esd_mean 0.000
_refine_ls_structure_factor_coef Fsqd
_refine_ls_weighting_details 'w=3D1/[\s^2^(Fo^2^)+(0.1123P)^2^+4.6061P] where P=3D(Fo^2^+2Fc^2^)/3'
_refine_ls_weighting_scheme calc
_refine_ls_wR_factor_all 0.3392
_refine_ls_wR_factor_obs 0.2350
_reflns_number_observed 2228
_reflns_number_total 4049
_reflns_observed_criterion >2sigma(I)
_cod_data_source_file ic010776g.cif
_cod_data_source_block wks2
_cod_depositor_comments
;
The following automatic conversions were performed:

'_symmetry_cell_setting' value 'Triclinic' changed to 'triclinic'
according to the built-in table from CIF Core dictionary named
'cif_core.dic' version 2.4.1 from 2010-06-29.

Automatic conversion script
Id: cif_fix_values 1646 2011-03-28 12:23:43Z adriana 

The following automatic conversions were performed:

'_exptl_crystal_density_meas' value 'not_measured' was changed to '?'
- the value is perceived as not measured.

Automatic conversion script
Id: cif_fix_values 3008 2015-01-20 13:52:24Z robertas 

The following automatic conversions were performed:

'_refine_ls_weighting_scheme' value 'calc
w=3D1/[\s^2^(Fo^2^)+(0.1123P)^2^+4.6061P] where P=3D(Fo^2^+2Fc^2^)/3'
was changed to 'calc'. New tag '_refine_ls_weighting_details' was
created. The value of the new tag was set to
'w=3D1/[\s^2^(Fo^2^)+(0.1123P)^2^+4.6061P] where
P=3D(Fo^2^+2Fc^2^)/3'.

Automatic conversion script
Id: cif_fix_values 3143 2015-03-26 13:38:13Z robertas 
;
_cod_original_formula_sum 'C6 H14 O2 Zr0.50'
_cod_database_code 4320550

loop_
_symmetry_equiv_pos_as_xyz
'x, y, z'
'-x, -y, -z'

loop_
_atom_site_aniso_label
_atom_site_aniso_U_11
_atom_site_aniso_U_22
_atom_site_aniso_U_33
_atom_site_aniso_U_23
_atom_site_aniso_U_13
_atom_site_aniso_U_12
Zr1 0.1099(11) 0.1246(13) 0.1353(13) -0.0621(10) -0.0097(9) -0.0193(8)
Zr2 0.1264(13) 0.1312(14) 0.1307(14) -0.0344(10) -0.0290(10) -0.0243(10)
O1A 0.096(6) 0.109(6) 0.118(7) -0.027(5) -0.011(5) -0.042(5)
O1B 0.144(8) 0.126(8) 0.160(9) -0.051(7) -0.031(7) -0.039(6)
O2B 0.087(6) 0.154(8) 0.165(9) -0.063(7) 0.004(6) -0.033(6)
O1C 0.197(12) 0.153(11) 0.212(13) -0.117(10) -0.046(10) 0.005(8)
O2C 0.137(9) 0.234(14) 0.172(12) -0.091(10) -0.014(9) -0.004(9)
O1D 0.204(13) 0.183(13) 0.134(10) -0.017(9) 0.019(10) -0.051(10)
O2D 0.187(12) 0.131(10) 0.199(12) -0.020(9) -0.044(10) -0.010(8)
O1E 0.130(9) 0.213(13) 0.186(11) -0.059(9) -0.044(8) -0.042(8)
C11 0.267(27) 0.140(17) 0.164(18) -0.042(14) 0.041(18) -0.091(18)
C11A 0.267(27) 0.140(17) 0.164(18) -0.042(14) 0.041(18) -0.091(18)
C21 0.190(24) 0.202(25) 0.191(24) -0.066(18) 0.003(17) -0.089(19)
C51 0.235(29) 0.223(29) 0.242(30) -0.082(20) 0.013(19) -0.100(20)
C31 0.348(39) 0.262(32) 0.346(40) 0.014(26) -0.046(31) -0.214(30)
C31A 0.348(39) 0.262(32) 0.346(40) 0.014(26) -0.046(31) -0.214(30)
C12 0.225(24) 0.228(25) 0.377(40) -0.201(27) -0.200(28) 0.070(19)
C22 0.304(39) 0.369(50) 0.433(60) -0.285(48) -0.082(39) -0.049(34)
C32 0.385(44) 0.391(44) 0.413(48) -0.296(40) -0.013(36) -0.187(38)
C13 0.224(29) 0.269(32) 0.167(20) -0.089(21) -0.039(19) 0.042(25)
C23 0.261(34) 0.238(31) 0.252(31) -0.108(25) -0.051(27) -0.036(27)
C33 0.133(18) 0.310(36) 0.449(53) -0.101(33) 0.079(25) -0.097(21)
C14 0.315(94) 0.394(106) 0.262(82) -0.108(74) -0.019(70) -0.059(75)
C44 0.311(52) 0.146(31) 0.387(65) -0.153(38) -0.201(48) 0.039(30)
C24 0.437(90) 0.492(100) 0.417(84) -0.210(72) -0.025(73) -0.175(83)
C24A 0.437(90) 0.492(100) 0.417(84) -0.210(72) -0.025(73) -0.175(83)
C34 0.636(119) 0.411(71) 0.539(103) -0.253(68) 0.171(81) -0.324(76)
C34A 0.636(119) 0.411(71) 0.539(103) -0.253(68) 0.171(81) -0.324(76)
C15 0.222(47) 0.388(75) 0.110(30) -0.075(39) 0.082(34) 0.017(44)
C45 0.508(118) 0.332(88) 0.375(106) -0.163(80) -0.097(80) -0.126(80)
C25 0.434(72) 0.484(77) 0.228(45) -0.115(48) 0.084(44) -0.027(54)
C25A 0.434(72) 0.484(77) 0.228(45) -0.115(48) 0.084(44) -0.027(54)
C35 0.573(95) 0.731(121) 0.297(53) -0.189(64) 0.245(60) -0.114(77)
C35A 0.573(95) 0.731(121) 0.297(53) -0.189(64) 0.245(60) -0.114(77)
C16 0.227(56) 0.263(71) 0.364(91) -0.089(60) 0.006(62) -0.040(52)
C26 0.491(113) 0.898(172) 0.238(56) -0.135(78) 0.007(61) -0.207(103)
C36 0.601(123) 0.912(150) 0.472(114) -0.148(92) 0.174(87) -0.425(117)
C46 0.301(63) 0.190(44) 0.140(33) -0.070(30) 0.064(38) -0.105(42)
C26A 0.491(113) 0.898(172) 0.238(56) -0.135(78) 0.007(61) -0.207(103)
C36A 0.601(123) 0.912(150) 0.472(114) -0.148(92) 0.174(87) -0.425(117)
C17 0.230(54) 0.280(73) 0.312(68) -0.118(52) -0.067(47) -0.125(51)
C47 0.331(66) 0.054(22) 0.313(62) -0.039(28) -0.053(52) -0.017(29)
C27 0.828(117) 0.117(23) 0.455(72) -0.036(32) -0.302(77) -0.020(42)
C27A 0.828(117) 0.117(23) 0.455(72) -0.036(32) -0.302(77) -0.020(42)
C37 0.879(137) 0.522(97) 0.741(121) -0.315(88) -0.217(102) -0.231(99)
C37A 0.879(137) 0.522(97) 0.741(121) -0.315(88) -0.217(102) -0.231(99)
C18 0.233(33) 0.387(51) 0.400(52) -0.042(40) -0.158(35) -0.137(34)
C28A 0.209(37) 0.434(68) 0.229(40) -0.092(39) -0.102(33) -0.133(42)
C58A 0.245(90) 0.352(105) 0.281(100) -0.051(68) 0.122(79) -0.164(77)
C28 0.209(37) 0.434(68) 0.229(40) -0.092(39) -0.102(33) -0.133(42)
C38 0.411(130) 0.770(190) 0.702(190) -0.290(137) 0.102(128) -0.315(132)
C58 0.245(90) 0.352(105) 0.281(100) -0.051(68) 0.122(79) -0.164(77)
C68 0.498(121) 0.348(89) 0.515(122) -0.204(81) -0.192(91) -0.186(83)
C28B 0.209(37) 0.434(68) 0.229(40) -0.092(39) -0.102(33) -0.133(42)
C68A 0.498(121) 0.348(89) 0.515(122) -0.204(81) -0.192(91) -0.186(83)
C58B 0.245(90) 0.352(105) 0.281(100) -0.051(68) 0.122(79) -0.164(77)
C38A 0.411(130) 0.770(190) 0.702(190) -0.290(137) 0.102(128) -0.315(132)

loop_
_atom_site_label
_atom_site_type_symbol
_atom_site_fract_x
_atom_site_fract_y
_atom_site_fract_z
_atom_site_U_iso_or_equiv
_atom_site_thermal_displace_type
_atom_site_occupancy
_atom_site_calc_flag
_atom_site_refinement_flags
_atom_site_disorder_group
Zr1 Zr 0.59245(13) -0.08913(14) 0.42342(13) 0.1257(7) Uani 1 d . .
Zr2 Zr 0.32466(14) 0.1773(2) 0.30455(13) 0.1399(8) Uani 1 d . .
O1A O 0.4920(7) 0.1118(8) 0.4100(7) 0.112(3) Uani 1 d D .
O1B O 0.4197(9) -0.0281(10) 0.3552(9) 0.146(3) Uani 1 d D .
O2B O 0.2784(9) 0.1135(10) 0.4783(9) 0.139(3) Uani 1 d D .
O1C O 0.6291(12) -0.2597(13) 0.4477(12) 0.187(5) Uani 1 d D .
O2C O 0.6813(11) -0.0398(15) 0.2944(12) 0.196(6) Uani 1 d D .
O1D O 0.4111(13) 0.2029(13) 0.1702(11) 0.200(6) Uani 1 d D .
O2D O 0.2647(13) 0.3503(12) 0.2909(11) 0.199(6) Uani 1 d D .
O1E O 0.1835(11) 0.1681(13) 0.2646(10) 0.185(5) Uani 1 d D .
C11 C 0.5779(21) 0.1764(18) 0.3857(17) 0.196(9) Uani 1 d D 1
H11A H 0.6158(21) 0.1539(18) 0.4522(17) 0.236 Uiso 0.50 calc PR 1
H11B H 0.6396(21) 0.1459(18) 0.3411(17) 0.236 Uiso 0.50 calc PR 1
C11A C 0.5779(21) 0.1764(18) 0.3857(17) 0.196(9) Uani 0.00 d P 2
H11C H 0.5602(30) 0.2217(24) 0.4307(42) 0.236 Uiso 0.50 calc PR 2
H11D H 0.6570(30) 0.1134(24) 0.4061(42) 0.236 Uiso 0.50 calc PR 2
C21 C 0.5316(30) 0.3019(24) 0.3362(42) 0.194(18) Uani 0.50 d PDU 1
H21A H 0.4891(30) 0.3373(24) 0.3865(42) 0.232 Uiso 0.50 calc PR 1
H21B H 0.4769(30) 0.3277(24) 0.2792(42) 0.232 Uiso 0.50 calc PR 1
C51 C 0.5815(51) 0.2554(48) 0.2858(27) 0.233(24) Uani 0.50 d PDU 2
H51A H 0.5016(51) 0.3030(48) 0.2550(27) 0.280 Uiso 0.50 calc PR 2
H51B H 0.6285(51) 0.2108(48) 0.2430(27) 0.280 Uiso 0.50 calc PR 2
C31 C 0.6414(28) 0.3454(26) 0.2898(26) 0.331(19) Uani 1 d D 1
H31A H 0.6138(28) 0.4349(26) 0.2532(26) 0.496 Uiso 0.50 calc PR 1
H31B H 0.6826(28) 0.3092(26) 0.2405(26) 0.496 Uiso 0.50 calc PR 1
H31C H 0.6947(28) 0.3187(26) 0.3472(26) 0.496 Uiso 0.50 calc PR 1
C31A C 0.6414(28) 0.3454(26) 0.2898(26) 0.331(19) Uani 0.00 d P 2
H31D H 0.6462(22) 0.4052(22) 0.2185(24) 0.496 Uiso 0.50 calc PR 2
H31E H 0.7201(22) 0.2969(22) 0.3206(24) 0.496 Uiso 0.50 calc PR 2
H31F H 0.5940(22) 0.3886(22) 0.3325(24) 0.496 Uiso 0.50 calc PR 2
C12 C 0.3695(22) -0.1083(22) 0.3329(24) 0.271(18) Uani 1 d D .
H12A H 0.4066(22) -0.1943(22) 0.3831(24) 0.326 Uiso 1 calc R .
H12B H 0.2850(22) -0.0834(22) 0.3480(24) 0.326 Uiso 1 calc R .
C22 C 0.3827(33) -0.1054(34) 0.2340(29) 0.335(22) Uani 1 d D .
H22A H 0.4661(33) -0.1263(34) 0.2148(29) 0.402 Uiso 1 calc R .
H22B H 0.3383(33) -0.0226(34) 0.1823(29) 0.402 Uiso 1 calc R .
C32 C 0.3346(30) -0.2013(31) 0.2359(26) 0.328(20) Uani 1 d D .
H32A H 0.3424(30) -0.2024(31) 0.1663(26) 0.492 Uiso 1 calc R .
H32B H 0.2521(30) -0.1795(31) 0.2550(26) 0.492 Uiso 1 calc R .
H32C H 0.3792(30) -0.2827(31) 0.2874(26) 0.492 Uiso 1 calc R .
C13 C 0.1591(22) 0.0928(26) 0.5090(20) 0.257(16) Uani 1 d D .
H13A H 0.1397(22) 0.0656(26) 0.4603(20) 0.309 Uiso 1 calc R .
H13B H 0.1652(22) 0.0279(26) 0.5808(20) 0.309 Uiso 1 calc R .
C23 C 0.0707(26) 0.2020(27) 0.5045(24) 0.257(13) Uani 1 d D .
H23A H 0.0577(26) 0.2642(27) 0.4311(24) 0.309 Uiso 1 calc R .
H23B H 0.0939(26) 0.2345(27) 0.5469(24) 0.309 Uiso 1 calc R .
C33 C -0.0462(21) 0.1743(27) 0.5489(29) 0.321(22) Uani 1 d D .
H33A H -0.1087(21) 0.2499(27) 0.5462(29) 0.482 Uiso 1 calc R .
H33B H -0.0328(21) 0.1132(27) 0.6216(29) 0.482 Uiso 1 calc R .
H33C H -0.0689(21) 0.1428(27) 0.5063(29) 0.482 Uiso 1 calc R .
C14 C 0.6118(47) -0.3349(63) 0.3994(74) 0.352(64) Uani 0.40 d PDU 3
H14A H 0.5439(47) -0.3598(63) 0.4319(74) 0.423 Uiso 0.40 calc PR 3
H14B H 0.5938(47) -0.2842(63) 0.3237(74) 0.423 Uiso 0.40 calc PR 3
C44 C 0.6498(42) -0.3917(27) 0.4835(33) 0.279(30) Uani 0.60 d PDU 4
H44A H 0.6926(42) -0.4373(27) 0.5515(33) 0.334 Uiso 0.60 calc PR 4
H44B H 0.5733(42) -0.4030(27) 0.4956(33) 0.334 Uiso 0.60 calc PR 4
C24 C 0.7145(48) -0.4446(36) 0.4121(44) 0.432(36) Uani 1 d D 3
H24A H 0.7334(48) -0.4957(36) 0.4876(44) 0.518 Uiso 0.40 calc PR 3
H24B H 0.6975(48) -0.4935(36) 0.3824(44) 0.518 Uiso 0.40 calc PR 3
C24A C 0.7145(48) -0.4446(36) 0.4121(44) 0.432(36) Uani 0.00 d P 4
H24C H 0.6591(51) -0.4239(49) 0.3575(55) 0.518 Uiso 0.60 calc PR 4
H24D H 0.7428(51) -0.5348(49) 0.4514(55) 0.518 Uiso 0.60 calc PR 4
C34 C 0.8137(51) -0.4109(49) 0.3596(55) 0.481(46) Uani 1 d D 3
H34A H 0.8818(51) -0.4851(49) 0.3686(55) 0.721 Uiso 0.40 calc PR 3
H34B H 0.8313(51) -0.3636(49) 0.3898(55) 0.721 Uiso 0.40 calc PR 3
H34C H 0.7952(51) -0.3611(49) 0.2847(55) 0.721 Uiso 0.40 calc PR 3
C34A C 0.8137(51) -0.4109(49) 0.3596(55) 0.481(46) Uani 0.00 d P 4
H34D H 0.8487(52) -0.4537(45) 0.3138(33) 0.721 Uiso 0.60 calc PR 4
H34E H 0.8719(52) -0.4338(45) 0.4118(33) 0.721 Uiso 0.60 calc PR 4
H34F H 0.7877(52) -0.3222(45) 0.3175(33) 0.721 Uiso 0.60 calc PR 4
C15 C 0.7372(52) 0.0141(45) 0.1920(33) 0.300(39) Uani 0.50 d PDU 5
H15A H 0.6789(52) 0.0917(45) 0.1458(33) 0.360 Uiso 0.50 calc PR 5
H15B H 0.8021(52) 0.0337(45) 0.2050(33) 0.360 Uiso 0.50 calc PR 5
C45 C 0.7960(46) -0.0574(100) 0.2358(51) 0.393(67) Uani 0.50 d PDU 6
H45A H 0.8214(46) 0.0125(100) 0.2189(51) 0.471 Uiso 0.50 calc PR 6
H45B H 0.8572(46) -0.1332(100) 0.2807(51) 0.471 Uiso 0.50 calc PR 6
C25 C 0.7814(46) -0.0658(44) 0.1397(33) 0.447(39) Uani 1 d D 5
H25A H 0.7174(46) -0.0698(44) 0.1084(33) 0.536 Uiso 0.50 calc PR 5
H25B H 0.8286(46) -0.1495(44) 0.1879(33) 0.536 Uiso 0.50 calc PR 5
C25A C 0.7814(46) -0.0658(44) 0.1397(33) 0.447(39) Uani 0.00 d P 6
H25C H 0.6983(51) -0.0244(58) 0.1168(39) 0.536 Uiso 0.50 calc PR 6
H25D H 0.8054(51) -0.1529(58) 0.1517(39) 0.536 Uiso 0.50 calc PR 6
C35 C 0.8551(51) -0.0062(58) 0.0572(39) 0.608(59) Uani 1 d D 5
H35A H 0.8907(51) -0.0540(58) 0.0154(39) 0.912 Uiso 0.50 calc PR 5
H35B H 0.9166(51) -0.0022(58) 0.0904(39) 0.912 Uiso 0.50 calc PR 5
H35C H 0.8064(51) 0.0769(58) 0.0117(39) 0.912 Uiso 0.50 calc PR 5
C35A C 0.8551(51) -0.0062(58) 0.0572(39) 0.608(59) Uani 0.00 d P 6
H35D H 0.8459(64) -0.0111(62) -0.0081(34) 0.912 Uiso 0.50 calc PR 6
H35E H 0.9373(64) -0.0482(62) 0.0801(34) 0.912 Uiso 0.50 calc PR 6
H35F H 0.8307(64) 0.0799(62) 0.0455(34) 0.912 Uiso 0.50 calc PR 6
C16 C 0.4512(64) 0.2937(62) 0.0820(34) 0.315(46) Uani 0.50 d PDU 7
H16A H 0.4157(64) 0.3728(62) 0.0888(34) 0.378 Uiso 0.50 calc PR 7
H16B H 0.5368(64) 0.2676(62) 0.0898(34) 0.378 Uiso 0.50 calc PR 7
C26 C 0.4269(54) 0.3154(56) -0.0222(32) 0.592(65) Uani 1 d D 7
H26A H 0.4962(54) 0.2632(56) -0.0465(32) 0.710 Uiso 0.50 calc PR 7
H26B H 0.4169(54) 0.4017(56) -0.0686(32) 0.710 Uiso 0.50 calc PR 7
C36 C 0.3241(63) 0.2924(91) -0.0358(46) 0.682(78) Uani 1 d DU 7
H36A H 0.3160(63) 0.3101(91) -0.1095(46) 1.023 Uiso 0.50 calc PR 7
H36B H 0.2541(63) 0.3454(91) -0.0146(46) 1.023 Uiso 0.50 calc PR 7
H36C H 0.3335(63) 0.2065(91) 0.0077(46) 1.023 Uiso 0.50 calc PR 7
C46 C 0.4806(41) 0.2093(46) 0.0744(28) 0.210(24) Uani 0.50 d PDU 8
H46A H 0.5573(41) 0.2105(46) 0.0854(28) 0.253 Uiso 0.50 calc PR 8
H46B H 0.4954(41) 0.1338(46) 0.0646(28) 0.253 Uiso 0.50 calc PR 8
C26A C 0.4269(54) 0.3154(56) -0.0222(32) 0.592(65) Uani 0.00 d P 8
H26C H 0.4041(38) 0.3931(32) -0.0140(41) 0.710 Uiso 0.50 calc PR 8
H26D H 0.4803(38) 0.3180(32) -0.0821(41) 0.710 Uiso 0.50 calc PR 8
C36A C 0.3241(63) 0.2924(91) -0.0358(46) 0.682(78) Uani 0.00 d P 8
H36D H 0.2808(38) 0.3586(32) -0.0993(41) 1.023 Uiso 0.50 calc PR 8
H36E H 0.2736(38) 0.2891(32) 0.0250(41) 1.023 Uiso 0.50 calc PR 8
H36F H 0.3492(38) 0.2142(32) -0.0422(41) 1.023 Uiso 0.50 calc PR 8
C17 C 0.1676(38) 0.4709(32) 0.2796(41) 0.256(35) Uani 0.50 d PDU 11
H17A H 0.0898(38) 0.4633(32) 0.2865(41) 0.307 Uiso 0.50 calc PR 11
H17B H 0.1764(38) 0.4976(32) 0.3329(41) 0.307 Uiso 0.50 calc PR 11
C47 C 0.2610(55) 0.4770(25) 0.2651(48) 0.256(29) Uani 0.50 d PDU 12
H47A H 0.2306(55) 0.5002(25) 0.3246(48) 0.307 Uiso 0.50 calc PR 12
H47B H 0.3400(55) 0.4821(25) 0.2483(48) 0.307 Uiso 0.50 calc PR 12
C27 C 0.1828(53) 0.5565(30) 0.1740(32) 0.507(48) Uani 1 d D 11
H27A H 0.2675(53) 0.5369(30) 0.1599(32) 0.609 Uiso 0.50 calc PR 11
H27B H 0.1479(53) 0.5442(30) 0.1229(32) 0.609 Uiso 0.50 calc PR 11
C27A C 0.1828(53) 0.5565(30) 0.1740(32) 0.507(48) Uani 0.00 d P 12
H27C H 0.2269(64) 0.5512(33) 0.1108(48) 0.609 Uiso 0.50 calc PR 12
H27D H 0.1190(64) 0.5249(33) 0.1818(48) 0.609 Uiso 0.50 calc PR 12
C37 C 0.1318(64) 0.6826(33) 0.1570(48) 0.671(59) Uani 1 d DU 11
H37A H 0.1458(64) 0.7338(33) 0.0848(48) 1.006 Uiso 0.50 calc PR 11
H37B H 0.1671(64) 0.6965(33) 0.2058(48) 1.006 Uiso 0.50 calc PR 11
H37C H 0.0475(64) 0.7039(33) 0.1686(48) 1.006 Uiso 0.50 calc PR 11
C37A C 0.1318(64) 0.6826(33) 0.1570(48) 0.671(59) Uani 0.00 d P 12
H37D H 0.0810(30) 0.7284(35) 0.0944(33) 1.006 Uiso 0.50 calc PR 12
H37E H 0.1938(30) 0.7160(35) 0.1469(33) 1.006 Uiso 0.50 calc PR 12
H37F H 0.0856(30) 0.6898(35) 0.2179(33) 1.006 Uiso 0.50 calc PR 12
C18 C 0.0875(30) 0.1611(35) 0.2224(33) 0.357(25) Uani 1 d D .
H18A H 0.1172(30) 0.0870(35) 0.2077(33) 0.429 Uiso 0.70 calc PR 13
H18B H 0.0275(30) 0.1504(35) 0.2770(33) 0.429 Uiso 0.70 calc PR 13
H18C H 0.0641(30) 0.0926(35) 0.2747(33) 0.429 Uiso 0.30 calc PR 14
H18D H 0.1131(30) 0.1452(35) 0.1587(33) 0.429 Uiso 0.30 calc PR 14
C28A C 0.0324(39) 0.2636(46) 0.1295(32) 0.288(27) Uani 0.00 d P 13
C58A C -0.0135(52) 0.2774(55) 0.1959(65) 0.317(76) Uani 0.00 d P 14
C28 C 0.0324(39) 0.2636(46) 0.1295(32) 0.288(27) Uani 0.70 d PDU 15
H28A H 0.0731(61) 0.2550(119) 0.0661(95) 0.346 Uiso 0.35 calc PR 15
H28B H 0.0296(61) 0.3411(119) 0.1296(95) 0.346 Uiso 0.35 calc PR 15
C38 C -0.0870(61) 0.2589(119) 0.1353(95) 0.609(104) Uani 0.50 d PDU 15
H38A H -0.1334(61) 0.3266(119) 0.0741(95) 0.913 Uiso 0.35 calc PR 15
H38B H -0.1246(61) 0.2662(119) 0.1993(95) 0.913 Uiso 0.35 calc PR 15
H38C H -0.0814(61) 0.1808(119) 0.1364(95) 0.913 Uiso 0.35 calc PR 15
C58 C -0.0135(52) 0.2774(55) 0.1959(65) 0.317(76) Uani 0.30 d PDU 16
H58A H -0.0760(85) 0.2730(53) 0.1630(71) 0.381 Uiso 0.15 calc PR 16
H58B H -0.0446(85) 0.2874(53) 0.2613(71) 0.381 Uiso 0.15 calc PR 16
C68 C 0.0164(85) 0.3849(53) 0.1245(71) 0.408(62) Uani 0.50 d PDU 16
H68A H -0.0533(85) 0.4590(53) 0.1096(71) 0.612 Uiso 0.15 calc PR 16
H68B H 0.0457(85) 0.3765(53) 0.0589(71) 0.612 Uiso 0.15 calc PR 16
H68C H 0.0769(85) 0.3911(53) 0.1572(71) 0.612 Uiso 0.15 calc PR 16
C28B C 0.0324(39) 0.2636(46) 0.1295(32) 0.288(27) Uani 0.00 d P 17
H28C H -0.0453(2119) 0.2623(2119) 0.1220(825) 0.346 Uiso 0.35 calc PR 17
H28D H 0.0792(2119) 0.2538(2119) 0.0688(825) 0.346 Uiso 0.35 calc PR 17
C68A C 0.0164(85) 0.3849(53) 0.1245(71) 0.408(62) Uani 0.00 d P 17
H68D H -0.0220(2119) 0.4488(2119) 0.0579(825) 0.612 Uiso 0.35 calc PR 17
H68E H 0.0928(2119) 0.3890(2119) 0.1294(825) 0.612 Uiso 0.35 calc PR 17
H68F H -0.0321(2119) 0.3975(2119) 0.1827(825) 0.612 Uiso 0.35 calc PR 17
C58B C -0.0135(52) 0.2774(55) 0.1959(65) 0.317(76) Uani 0.00 d P 18
H58C H 0.0098(2119) 0.3494(2119) 0.1528(825) 0.381 Uiso 0.15 calc PR 18
H58D H -0.0533(2119) 0.2865(2119) 0.2595(825) 0.381 Uiso 0.15 calc PR 18
C38A C -0.0870(61) 0.2589(119) 0.1353(95) 0.609(104) Uani 0.00 d P 18
H38D H -0.1590(2119) 0.3306(2119) 0.1120(825) 0.913 Uiso 0.15 calc PR 18
H38E H -0.1064(2119) 0.1858(2119) 0.1798(825) 0.913 Uiso 0.15 calc PR 18
H38F H -0.0440(2119) 0.2481(2119) 0.0742(825) 0.913 Uiso 0.15 calc PR 18

loop_
_atom_type_symbol
_atom_type_description
_atom_type_scat_dispersion_real
_atom_type_scat_dispersion_imag
_atom_type_scat_source
C C 0.0033 0.0016 'International Tables Vol C Tables 4.2.6.8 and 6.1.1.4'
H H 0.0000 0.0000 'International Tables Vol C Tables 4.2.6.8 and 6.1.1.4'
O O 0.0106 0.0060 'International Tables Vol C Tables 4.2.6.8 and 6.1.1.4'
Zr Zr -2.9673 0.5597 'International Tables Vol C Tables 4.2.6.8 and 6.1.1.4'

loop_
_geom_angle_atom_site_label_1
_geom_angle_atom_site_label_2
_geom_angle_atom_site_label_3
_geom_angle
_geom_angle_site_symmetry_1
_geom_angle_site_symmetry_3
_geom_angle_publ_flag
O1C Zr1 O2C 98.6(7) . . ?
O1C Zr1 O2B 99.6(5) . 2_656 ?
O2C Zr1 O2B 94.2(5) . 2_656 ?
O1C Zr1 O1B 93.4(5) . . ?
O2C Zr1 O1B 99.8(5) . . ?
O2B Zr1 O1B 159.2(4) 2_656 . ?
O1C Zr1 O1A 162.5(5) . . ?
O2C Zr1 O1A 94.6(5) . . ?
O2B Zr1 O1A 90.7(4) 2_656 . ?
O1B Zr1 O1A 73.0(4) . . ?
O1C Zr1 O1A 94.7(5) . 2_656 ?
O2C Zr1 O1A 162.7(6) . 2_656 ?
O2B Zr1 O1A 72.6(4) 2_656 2_656 ?
O1B Zr1 O1A 90.3(4) . 2_656 ?
O1A Zr1 O1A 74.8(3) . 2_656 ?
O1C Zr1 Zr2 92.2(4) . 2_656 ?
O2C Zr1 Zr2 128.7(4) . 2_656 ?
O2B Zr1 Zr2 34.4(3) 2_656 2_656 ?
O1B Zr1 Zr2 129.7(3) . 2_656 ?
O1A Zr1 Zr2 88.3(2) . 2_656 ?
O1A Zr1 Zr2 39.3(2) 2_656 2_656 ?
O1C Zr1 Zr2 128.4(4) . . ?
O2C Zr1 Zr2 92.3(4) . . ?
O2B Zr1 Zr2 129.9(3) 2_656 . ?
O1B Zr1 Zr2 34.9(3) . . ?
O1A Zr1 Zr2 39.2(2) . . ?
O1A Zr1 Zr2 88.0(2) 2_656 . ?
Zr2 Zr1 Zr2 119.02(5) 2_656 . ?
O1C Zr1 Zr1 130.5(5) . 2_656 ?
O2C Zr1 Zr1 130.9(5) . 2_656 ?
O2B Zr1 Zr1 79.6(3) 2_656 2_656 ?
O1B Zr1 Zr1 79.7(3) . 2_656 ?
O1A Zr1 Zr1 37.6(2) . 2_656 ?
O1A Zr1 Zr1 37.2(2) 2_656 2_656 ?
Zr2 Zr1 Zr1 59.52(5) 2_656 2_656 ?
Zr2 Zr1 Zr1 59.50(5) . 2_656 ?
O1E Zr2 O1D 99.8(6) . . ?
O1E Zr2 O2D 100.7(6) . . ?
O1D Zr2 O2D 98.0(6) . . ?
O1E Zr2 O1B 91.4(5) . . ?
O1D Zr2 O1B 88.1(5) . . ?
O2D Zr2 O1B 165.2(5) . . ?
O1E Zr2 O2B 93.1(5) . . ?
O1D Zr2 O2B 163.5(5) . . ?
O2D Zr2 O2B 89.4(5) . . ?
O1B Zr2 O2B 81.4(4) . . ?
O1E Zr2 O1A 156.3(4) . . ?
O1D Zr2 O1A 95.2(5) . . ?
O2D Zr2 O1A 95.2(5) . . ?
O1B Zr2 O1A 70.8(4) . . ?
O2B Zr2 O1A 69.4(3) . . ?
O1E Zr2 Zr1 124.5(4) . 2_656 ?
O1D Zr2 Zr1 134.0(5) . 2_656 ?
O2D Zr2 Zr1 86.1(4) . 2_656 ?
O1B Zr2 Zr1 80.0(3) . 2_656 ?
O2B Zr2 Zr1 31.5(3) . 2_656 ?
O1A Zr2 Zr1 38.9(2) . 2_656 ?
O1E Zr2 Zr1 124.7(4) . . ?
O1D Zr2 Zr1 85.2(4) . . ?
O2D Zr2 Zr1 133.4(4) . . ?
O1B Zr2 Zr1 33.4(3) . . ?
O2B Zr2 Zr1 79.0(3) . . ?
O1A Zr2 Zr1 38.4(2) . . ?
Zr1 Zr2 Zr1 60.98(5) 2_656 . ?
C11A O1A Zr1 109.0(9) . . ?
C11 O1A Zr1 109.0(9) . . ?
C11A O1A Zr1 111.2(10) . 2_656 ?
C11 O1A Zr1 111.2(10) . 2_656 ?
Zr1 O1A Zr1 105.2(3) . 2_656 ?
C11A O1A Zr2 125.5(9) . . ?
C11 O1A Zr2 125.5(9) . . ?
Zr1 O1A Zr2 102.4(4) . . ?
Zr1 O1A Zr2 101.7(3) 2_656 . ?
C12 O1B Zr1 125.8(10) . . ?
C12 O1B Zr2 122.3(10) . . ?
Zr1 O1B Zr2 111.7(5) . . ?
C13 O2B Zr1 128.9(12) . 2_656 ?
C13 O2B Zr2 117.1(12) . . ?
Zr1 O2B Zr2 114.0(5) 2_656 . ?
C44 O1C Zr1 170.7(19) . . ?
C14 O1C Zr1 141.1(33) . . ?
C15 O2C Zr1 172.5(21) . . ?
C45 O2C Zr1 150.3(38) . . ?
C16 O1D Zr2 142.9(34) . . ?
C46 O1D Zr2 174.6(22) . . ?
C47 O2D Zr2 160.0(30) . . ?
C17 O2D Zr2 153.2(23) . . ?
C18 O1E Zr2 172.4(21) . . ?
C21 C11 O1A 115.4(18) . . ?
C21 C11 H11A 108.4(26) . . ?
O1A C11 H11A 108.4(9) . . ?
C21 C11 H11B 108.4(23) . . ?
O1A C11 H11B 108.4(10) . . ?
H11A C11 H11B 107.5 . . ?
C51 C11A O1A 117.1(20) . . ?
C51 C11A H11C 108.0(26) . . ?
O1A C11A H11C 108.0(23) . . ?
C51 C11A H11D 108.0(53) . . ?
O1A C11A H11D 108.0(17) . . ?
H11C C11A H11D 107.3(53) . . ?
C11 C21 C31 105.5(24) . . ?
C11 C21 H21A 110.6(26) . . ?
C31 C21 H21A 110.6(21) . . ?
C11 C21 H21B 110.6(24) . . ?
C31 C21 H21B 110.6(23) . . ?
H21A C21 H21B 108.8 . . ?
C11A C51 C31A 106.1(27) . . ?
C11A C51 H51A 110.5(27) . . ?
C31A C51 H51A 110.5(25) . . ?
C11A C51 H51B 110.5(31) . . ?
C31A C51 H51B 110.5(23) . . ?
H51A C51 H51B 108.7 . . ?
C21 C31 H31A 109.5(15) . . ?
C21 C31 H31B 109.5(21) . . ?
H31A C31 H31B 109.5 . . ?
C21 C31 H31C 109.5(23) . . ?
H31A C31 H31C 109.5 . . ?
H31B C31 H31C 109.5 . . ?
C51 C31A H31D 109.5(31) . . ?
C51 C31A H31E 109.5(35) . . ?
H31D C31A H31E 109.5(42) . . ?
C51 C31A H31F 109.5(33) . . ?
H31D C31A H31F 109.5(37) . . ?
H31E C31A H31F 109.5(42) . . ?
C22 C12 O1B 117.4(27) . . ?
C22 C12 H12A 108.0(19) . . ?
O1B C12 H12A 108.0(10) . . ?
C22 C12 H12B 108.0(20) . . ?
O1B C12 H12B 108.0(11) . . ?
H12A C12 H12B 107.2 . . ?
C12 C22 C32 106.7(26) . . ?
C12 C22 H22A 110.4(20) . . ?
C32 C22 H22A 110.4(19) . . ?
C12 C22 H22B 110.4(20) . . ?
C32 C22 H22B 110.4(21) . . ?
H22A C22 H22B 108.6 . . ?
C22 C32 H32A 109.5(17) . . ?
C22 C32 H32B 109.5(19) . . ?
H32A C32 H32B 109.5 . . ?
C22 C32 H32C 109.5(21) . . ?
H32A C32 H32C 109.5 . . ?
H32B C32 H32C 109.5 . . ?
C23 C13 O2B 109.8(24) . . ?
C23 C13 H13A 109.7(18) . . ?
O2B C13 H13A 109.7(11) . . ?
C23 C13 H13B 109.7(17) . . ?
O2B C13 H13B 109.7(10) . . ?
H13A C13 H13B 108.2 . . ?
C13 C23 C33 108.6(24) . . ?
C13 C23 H23A 110.0(17) . . ?
C33 C23 H23A 110.0(18) . . ?
C13 C23 H23B 110.0(18) . . ?
C33 C23 H23B 110.0(19) . . ?
H23A C23 H23B 108.3 . . ?
C23 C33 H33A 109.5(15) . . ?
C23 C33 H33B 109.5(18) . . ?
H33A C33 H33B 109.5 . . ?
C23 C33 H33C 109.5(19) . . ?
H33A C33 H33C 109.5 . . ?
H33B C33 H33C 109.5 . . ?
C24 C14 O1C 112.5(31) . . ?
C24 C14 H14A 109.1(35) . . ?
O1C C14 H14A 109.1(35) . . ?
C24 C14 H14B 109.1(40) . . ?
O1C C14 H14B 109.1(38) . . ?
H14A C14 H14B 107.8 . . ?
C24A C44 O1C 114.8(29) . . ?
C24A C44 H44A 108.6(30) . . ?
O1C C44 H44A 108.6(17) . . ?
C24A C44 H44B 108.6(30) . . ?
O1C C44 H44B 108.6(20) . . ?
H44A C44 H44B 107.5 . . ?
C34 C24 C14 110.4(40) . . ?
C34 C24 H24A 109.6(46) . . ?
C14 C24 H24A 109.6(40) . . ?
C34 C24 H24B 109.6(33) . . ?
C14 C24 H24B 109.6(25) . . ?
H24A C24 H24B 108.1 . . ?
C44 C24A C34A 118.8(46) . . ?
C44 C24A H24C 107.6(39) . . ?
C34A C24A H24C 107.6(67) . . ?
C44 C24A H24D 107.6(56) . . ?
C34A C24A H24D 107.6(47) . . ?
H24C C24A H24D 107.1(64) . . ?
C24 C34 H34A 109.5(28) . . ?
C24 C34 H34B 109.5(33) . . ?
H34A C34 H34B 109.5 . . ?
C24 C34 H34C 109.5(46) . . ?
H34A C34 H34C 109.5 . . ?
H34B C34 H34C 109.47(6) . . ?
C24A C34A H34D 109.5(59) . . ?
C24A C34A H34E 109.5(69) . . ?
H34D C34A H34E 109.5(79) . . ?
C24A C34A H34F 109.5(60) . . ?
H34D C34A H34F 109.5(75) . . ?
H34E C34A H34F 109.5(81) . . ?
C25 C15 O2C 112.9(37) . . ?
C25 C15 H15A 109.0(33) . . ?
O2C C15 H15A 109.0(22) . . ?
C25 C15 H15B 109.0(36) . . ?
O2C C15 H15B 109.0(27) . . ?
H15A C15 H15B 107.8 . . ?
C25A C45 O2C 110.1(38) . . ?
C25A C45 H45A 109.6(44) . . ?
O2C C45 H45A 109.6(39) . . ?
C25A C45 H45B 109.6(49) . . ?
O2C C45 H45B 109.6(39) . . ?
H45A C45 H45B 108.2 . . ?
C15 C25 C35 102.1(32) . . ?
C15 C25 H25A 111.4(37) . . ?
C35 C25 H25A 111.4(33) . . ?
C15 C25 H25B 111.4(30) . . ?
C35 C25 H25B 111.4(33) . . ?
H25A C25 H25B 109.2 . . ?
C45 C25A C35A 108.7(44) . . ?
C45 C25A H25C 110.0(56) . . ?
C35A C25A H25C 110.0(54) . . ?
C45 C25A H25D 110.0(73) . . ?
C35A C25A H25D 110.0(43) . . ?
H25C C25A H25D 108.3(67) . . ?
C25 C35 H35A 109.5(28) . . ?
C25 C35 H35B 109.5(33) . . ?
H35A C35 H35B 109.5 . . ?
C25 C35 H35C 109.5(33) . . ?
H35A C35 H35C 109.5 . . ?
H35B C35 H35C 109.5 . . ?
C25A C35A H35D 109.5(62) . . ?
C25A C35A H35E 109.5(57) . . ?
H35D C35A H35E 109.5(90) . . ?
C25A C35A H35F 109.5(51) . . ?
H35D C35A H35F 109.5(77) . . ?
H35E C35A H35F 109.5(83) . . ?
C26 C16 O1D 117.8(33) . . ?
C26 C16 H16A 107.8(39) . . ?
O1D C16 H16A 107.8(33) . . ?
C26 C16 H16B 107.8(37) . . ?
O1D C16 H16B 107.8(29) . . ?
H16A C16 H16B 107.2 . . ?
C16 C26 C36 116.5(41) . . ?
C16 C26 H26A 108.2(42) . . ?
C36 C26 H26A 108.2(54) . . ?
C16 C26 H26B 108.2(32) . . ?
C36 C26 H26B 108.2(42) . . ?
H26A C26 H26B 107.3 . . ?
C26 C36 H36A 109.5(32) . . ?
C26 C36 H36B 109.5(55) . . ?
H36A C36 H36B 109.5 . . ?
C26 C36 H36C 109.5(43) . . ?
H36A C36 H36C 109.5 . . ?
H36B C36 H36C 109.5 . . ?
C26A C46 O1D 115.3(32) . . ?
C26A C46 H46A 108.4(30) . . ?
O1D C46 H46A 108.4(24) . . ?
C26A C46 H46B 108.5(32) . . ?
O1D C46 H46B 108.5(24) . . ?
H46A C46 H46B 107.5 . . ?
C36A C26A C46 102.2(37) . . ?
C36A C26A H26C 111.3(81) . . ?
C46 C26A H26C 111.3(56) . . ?
C36A C26A H26D 111.3(70) . . ?
C46 C26A H26D 111.3(58) . . ?
H26C C26A H26D 109.2(62) . . ?
C26A C36A H36D 109.5(71) . . ?
C26A C36A H36E 109.5(69) . . ?
H36D C36A H36E 109.5(94) . . ?
C26A C36A H36F 109.5(83) . . ?
H36D C36A H36F 109.5(90) . . ?
H36E C36A H36F 109.5(84) . . ?
C27 C17 O2D 103.8(29) . . ?
C27 C17 H17A 111.0(33) . . ?
O2D C17 H17A 111.0(20) . . ?
C27 C17 H17B 111.0(28) . . ?
O2D C17 H17B 111.0(24) . . ?
H17A C17 H17B 109.0 . . ?
C27A C47 O2D 105.0(28) . . ?
C27A C47 H47A 110.7(35) . . ?
O2D C47 H47A 110.7(29) . . ?
C27A C47 H47B 110.7(41) . . ?
O2D C47 H47B 110.7(27) . . ?
H47A C47 H47B 108.8 . . ?
C37 C27 C17 114.4(29) . . ?
C37 C27 H27A 108.6(37) . . ?
C17 C27 H27A 108.6(29) . . ?
C37 C27 H27B 108.6(30) . . ?
C17 C27 H27B 108.7(32) . . ?
H27A C27 H27B 107.6 . . ?
C37A C27A C47 115.4(34) . . ?
C37A C27A H27C 108.4(38) . . ?
C47 C27A H27C 108.4(66) . . ?
C37A C27A H27D 108.4(60) . . ?
C47 C27A H27D 108.4(42) . . ?
H27C C27A H27D 107.5(61) . . ?
C27 C37 H37A 109.5(27) . . ?
C27 C37 H37B 109.5(30) . . ?
H37A C37 H37B 109.5 . . ?
C27 C37 H37C 109.5(37) . . ?
H37A C37 H37C 109.5 . . ?
H37B C37 H37C 109.5 . . ?
C27A C37A H37D 109.5(54) . . ?
C27A C37A H37E 109.5(63) . . ?
H37D C37A H37E 109.5(62) . . ?
C27A C37A H37F 109.5(43) . . ?
H37D C37A H37F 109.5(75) . . ?
H37E C37A H37F 109.5(67) . . ?
C28B C18 O1E 116.0(26) . . ?
C28 C18 O1E 116.0(26) . . ?
C28A C18 O1E 116.0(26) . . ?
O1E C18 C58B 110.1(43) . . ?
O1E C18 C58 110.1(43) . . ?
O1E C18 C58A 110.1(43) . . ?
C28A C18 H18A 108.3(30) . . ?
O1E C18 H18A 108.3(19) . . ?
C28A C18 H18B 108.3(28) . . ?
O1E C18 H18B 108.3(20) . . ?
H18A C18 H18B 107.4 . . ?
O1E C18 H18C 109.6(15) . . ?
C58A C18 H18C 109.6(32) . . ?
O1E C18 H18D 109.6(21) . . ?
C58A C18 H18D 109.6(39) . . ?
H18C C18 H18D 108.1 . . ?
C18 C28 C38 102.4(50) . . ?
C18 C28 H28A 111.3(83) . . ?
C38 C28 H28A 111.3(84) . . ?
C18 C28 H28B 111.3(70) . . ?
C38 C28 H28B 111.3(92) . . ?
H28A C28 H28B 109.2(94) . . ?
C28 C38 H38A 109.5(47) . . ?
C28 C38 H38B 109.5(54) . . ?
H38A C38 H38B 109.5 . . ?
C28 C38 H38C 109.5(59) . . ?
H38A C38 H38C 109.5 . . ?
H38B C38 H38C 109.5 . . ?
C68 C58 C18 113.0(43) . . ?
C68 C58 H58A 109.0(68) . . ?
C18 C58 H58A 109.0(75) . . ?
C68 C58 H58B 109.0(74) . . ?
C18 C58 H58B 109.0(74) . . ?
H58A C58 H58B 107.8(84) . . ?
C58 C68 H68A 109.5(40) . . ?
C58 C68 H68B 109.5(50) . . ?
H68A C68 H68B 109.5 . . ?
C58 C68 H68C 109.5(45) . . ?
H68A C68 H68C 109.5 . . ?
H68B C68 H68C 109.47(6) . . ?
C18 C28B C68A 115.9(38) . . ?
C18 C28B H28C 108.3(100) . . ?
C68A C28B H28C 108.3(100) . . ?
C18 C28B H28D 108.3(100) . . ?
C68A C28B H28D 108.3(100) . . ?
H28C C28B H28D 107.4(100) . . ?
C28B C68A H68D 109.5(100) . . ?
C28B C68A H68E 109.5(100) . . ?
H68D C68A H68E 109.5(100) . . ?
C28B C68A H68F 109.5(100) . . ?
H68D C68A H68F 109.5(100) . . ?
H68E C68A H68F 109.5(100) . . ?
C18 C58B C38A 100.1(49) . . ?
C18 C58B H58C 111.8(100) . . ?
C38A C58B H58C 111.8(100) . . ?
C18 C58B H58D 111.8(100) . . ?
C38A C58B H58D 111.7(100) . . ?
H58C C58B H58D 109.5(100) . . ?
C58B C38A H38D 109.5(100) . . ?
C58B C38A H38E 109.5(100) . . ?
H38D C38A H38E 109.5(100) . . ?
C58B C38A H38F 109.5(100) . . ?
H38D C38A H38F 109.5(100) . . ?
H38E C38A H38F 109.5(100) . . ?

loop_
_geom_bond_atom_site_label_1
_geom_bond_atom_site_label_2
_geom_bond_distance
_geom_bond_site_symmetry_2
_geom_bond_publ_flag
Zr1 O1C 1.917(14) . ?
Zr1 O2C 1.93(2) . ?
Zr1 O2B 2.076(11) 2_656 ?
Zr1 O1B 2.147(10) . ?
Zr1 O1A 2.305(9) . ?
Zr1 O1A 2.325(9) 2_656 ?
Zr1 Zr2 3.624(2) 2_656 ?
Zr1 Zr2 3.624(2) . ?
Zr1 Zr1 3.678(3) 2_656 ?
Zr2 O1E 1.933(13) . ?
Zr2 O1D 1.955(14) . ?
Zr2 O2D 1.962(15) . ?
Zr2 O1B 2.233(10) . ?
Zr2 O2B 2.243(11) . ?
Zr2 O1A 2.346(8) . ?
Zr2 Zr1 3.624(2) 2_656 ?
O1A C11A 1.47(2) . ?
O1A C11 1.47(2) . ?
O1A Zr1 2.325(9) 2_656 ?
O1B C12 1.51(2) . ?
O2B C13 1.53(2) . ?
O2B Zr1 2.076(11) 2_656 ?
O1C C44 1.45(3) . ?
O1C C14 1.47(3) . ?
O2C C15 1.47(3) . ?
O2C C45 1.49(3) . ?
O1D C16 1.44(3) . ?
O1D C46 1.45(3) . ?
O2D C47 1.47(3) . ?
O2D C17 1.49(3) . ?
O1E C18 1.43(2) . ?
C11 C21 1.35(2) . ?
C11 H11A 0.97 . ?
C11 H11B 0.97 . ?
C11A C51 1.32(2) . ?
C11A H11C 0.97(6) . ?
C11A H11D 0.97(4) . ?
C21 C31 1.57(2) . ?
C21 H21A 0.97 . ?
C21 H21B 0.97 . ?
C51 C31A 1.59(3) . ?
C51 H51A 0.97 . ?
C51 H51B 0.97 . ?
C31 H31A 0.96 . ?
C31 H31B 0.96 . ?
C31 H31C 0.96 . ?
C31A H31D 0.96(4) . ?
C31A H31E 0.96(4) . ?
C31A H31F 0.96(5) . ?
C12 C22 1.34(3) . ?
C12 H12A 0.97 . ?
C12 H12B 0.97 . ?
C22 C32 1.52(2) . ?
C22 H22A 0.97 . ?
C22 H22B 0.97 . ?
C32 H32A 0.96 . ?
C32 H32B 0.96 . ?
C32 H32C 0.96 . ?
C13 C23 1.38(2) . ?
C13 H13A 0.97 . ?
C13 H13B 0.97 . ?
C23 C33 1.56(2) . ?
C23 H23A 0.97 . ?
C23 H23B 0.97 . ?
C33 H33A 0.96 . ?
C33 H33B 0.96 . ?
C33 H33C 0.96 . ?
C14 C24 1.43(3) . ?
C14 H14A 0.97 . ?
C14 H14B 0.97 . ?
C44 C24A 1.41(3) . ?
C44 H44A 0.97 . ?
C44 H44B 0.97 . ?
C24 C34 1.42(3) . ?
C24 H24A 0.97 . ?
C24 H24B 0.97 . ?
C24A C34A 1.42(3) . ?
C24A H24C 0.97(11) . ?
C24A H24D 0.97(7) . ?
C34 H34A 0.96 . ?
C34 H34B 0.96 . ?
C34 H34C 0.96 . ?
C34A H34D 0.96(7) . ?
C34A H34E 0.96(10) . ?
C34A H34F 0.96(7) . ?
C15 C25 1.40(3) . ?
C15 H15A 0.97 . ?
C15 H15B 0.97 . ?
C45 C25A 1.42(3) . ?
C45 H45A 0.97 . ?
C45 H45B 0.97 . ?
C25 C35 1.46(3) . ?
C25 H25A 0.97 . ?
C25 H25B 0.97 . ?
C25A C35A 1.46(3) . ?
C25A H25C 0.97(8) . ?
C25A H25D 0.97(7) . ?
C35 H35A 0.96 . ?
C35 H35B 0.96 . ?
C35 H35C 0.96 . ?
C35A H35D 0.96(8) . ?
C35A H35E 0.96(10) . ?
C35A H35F 0.96(10) . ?
C16 C26 1.40(3) . ?
C16 H16A 0.97 . ?
C16 H16B 0.97 . ?
C26 C36 1.44(3) . ?
C26 H26A 0.97 . ?
C26 H26B 0.97 . ?
C36 H36A 0.96 . ?
C36 H36B 0.96 . ?
C36 H36C 0.96 . ?
C46 C26A 1.44(3) . ?
C46 H46A 0.97 . ?
C46 H46B 0.97 . ?
C26A C36A 1.44(3) . ?
C26A H26C 0.97(8) . ?
C26A H26D 0.97(7) . ?
C36A H36D 0.96(8) . ?
C36A H36E 0.96(9) . ?
C36A H36F 0.96(11) . ?
C17 C27 1.43(3) . ?
C17 H17A 0.97 . ?
C17 H17B 0.97 . ?
C47 C27A 1.43(3) . ?
C47 H47A 0.97 . ?
C47 H47B 0.97 . ?
C27 C37 1.40(3) . ?
C27 H27A 0.97 . ?
C27 H27B 0.97 . ?
C27A C37A 1.40(3) . ?
C27A H27C 0.97(7) . ?
C27A H27D 0.97(9) . ?
C37 H37A 0.96 . ?
C37 H37B 0.96 . ?
C37 H37C 0.96 . ?
C37A H37D 0.96(6) . ?
C37A H37E 0.96(7) . ?
C37A H37F 0.96(8) . ?
C18 C28B 1.39(3) . ?
C18 C28 1.39(3) . ?
C18 C28A 1.39(3) . ?
C18 C58B 1.45(3) . ?
C18 C58 1.45(3) . ?
C18 C58A 1.45(3) . ?
C18 H18A 0.97 . ?
C18 H18B 0.97 . ?
C18 H18C 0.97 . ?
C18 H18D 0.97 . ?
C28 C38 1.46(3) . ?
C28 H28A 0.97(13) . ?
C28 H28B 0.97(14) . ?
C38 H38A 0.96 . ?
C38 H38B 0.96 . ?
C38 H38C 0.96 . ?
C58 C68 1.44(3) . ?
C58 H58A 0.97(11) . ?
C58 H58B 0.97(12) . ?
C68 H68A 0.96 . ?
C68 H68B 0.96 . ?
C68 H68C 0.96 . ?
C28B C68A 1.45(3) . ?
C28B H28C 0.97(1000) . ?
C28B H28D 0.97(1000) . ?
C68A H68D 0.96(1000) . ?
C68A H68E 0.96(1000) . ?
C68A H68F 0.96(1000) . ?
C58B C38A 1.45(3) . ?
C58B H58C 0.97(1000) . ?
C58B H58D 0.97(1000) . ?
C38A H38D 0.96(1000) . ?
C38A H38E 0.96(1000) . ?
C38A H38F 0.96(1000) . ?

loop_
_geom_torsion_atom_site_label_1
_geom_torsion_atom_site_label_2
_geom_torsion_atom_site_label_3
_geom_torsion_atom_site_label_4
_geom_torsion
_geom_torsion_site_symmetry_1
_geom_torsion_site_symmetry_2
_geom_torsion_site_symmetry_3
_geom_torsion_site_symmetry_4
_geom_torsion_publ_flag
O1C Zr1 Zr2 O1E 5.8(8) . . . . ?
O2C Zr1 Zr2 O1E 108.7(7) . . . . ?
O2B Zr1 Zr2 O1E -153.9(6) 2_656 . . . ?
O1B Zr1 Zr2 O1E 4.8(7) . . . . ?
O1A Zr1 Zr2 O1E -156.8(6) . . . . ?
O1A Zr1 Zr2 O1E -88.6(5) 2_656 . . . ?
Zr2 Zr1 Zr2 O1E -113.9(5) 2_656 . . . ?
Zr1 Zr1 Zr2 O1E -113.9(5) 2_656 . . . ?
O1C Zr1 Zr2 O1D -92.8(8) . . . . ?
O2C Zr1 Zr2 O1D 10.0(7) . . . . ?
O2B Zr1 Zr2 O1D 107.5(7) 2_656 . . . ?
O1B Zr1 Zr2 O1D -93.8(7) . . . . ?
O1A Zr1 Zr2 O1D 104.6(6) . . . . ?
O1A Zr1 Zr2 O1D 172.8(6) 2_656 . . . ?
Zr2 Zr1 Zr2 O1D 147.5(5) 2_656 . . . ?
Zr1 Zr1 Zr2 O1D 147.5(5) 2_656 . . . ?
O1C Zr1 Zr2 O2D 170.6(8) . . . . ?
O2C Zr1 Zr2 O2D -86.5(8) . . . . ?
O2B Zr1 Zr2 O2D 10.9(7) 2_656 . . . ?
O1B Zr1 Zr2 O2D 169.6(8) . . . . ?
O1A Zr1 Zr2 O2D 8.0(7) . . . . ?
O1A Zr1 Zr2 O2D 76.2(6) 2_656 . . . ?
Zr2 Zr1 Zr2 O2D 50.9(6) 2_656 . . . ?
Zr1 Zr1 Zr2 O2D 50.9(6) 2_656 . . . ?
O1C Zr1 Zr2 O1B 1.0(8) . . . . ?
O2C Zr1 Zr2 O1B 103.8(7) . . . . ?
O2B Zr1 Zr2 O1B -158.7(7) 2_656 . . . ?
O1B Zr1 Zr2 O1B 0.0 . . . . ?
O1A Zr1 Zr2 O1B -161.6(6) . . . . ?
O1A Zr1 Zr2 O1B -93.4(6) 2_656 . . . ?
Zr2 Zr1 Zr2 O1B -118.7(5) 2_656 . . . ?
Zr1 Zr1 Zr2 O1B -118.7(5) 2_656 . . . ?
O1C Zr1 Zr2 O2B 92.0(7) . . . . ?
O2C Zr1 Zr2 O2B -165.2(6) . . . . ?
O2B Zr1 Zr2 O2B -67.7(6) 2_656 . . . ?
O1B Zr1 Zr2 O2B 91.0(6) . . . . ?
O1A Zr1 Zr2 O2B -70.6(5) . . . . ?
O1A Zr1 Zr2 O2B -2.5(4) 2_656 . . . ?
Zr2 Zr1 Zr2 O2B -27.7(3) 2_656 . . . ?
Zr1 Zr1 Zr2 O2B -27.7(3) 2_656 . . . ?
O1C Zr1 Zr2 O1A 162.6(7) . . . . ?
O2C Zr1 Zr2 O1A -94.6(6) . . . . ?
O2B Zr1 Zr2 O1A 2.9(5) 2_656 . . . ?
O1B Zr1 Zr2 O1A 161.6(6) . . . . ?
O1A Zr1 Zr2 O1A 0.0 . . . . ?
O1A Zr1 Zr2 O1A 68.2(5) 2_656 . . . ?
Zr2 Zr1 Zr2 O1A 42.9(4) 2_656 . . . ?
Zr1 Zr1 Zr2 O1A 42.9(4) 2_656 . . . ?
O1C Zr1 Zr2 Zr1 119.7(6) . . . 2_656 ?
O2C Zr1 Zr2 Zr1 -137.5(5) . . . 2_656 ?
O2B Zr1 Zr2 Zr1 -40.0(4) 2_656 . . 2_656 ?
O1B Zr1 Zr2 Zr1 118.7(5) . . . 2_656 ?
O1A Zr1 Zr2 Zr1 -42.9(4) . . . 2_656 ?
O1A Zr1 Zr2 Zr1 25.3(2) 2_656 . . 2_656 ?
Zr2 Zr1 Zr2 Zr1 0.0 2_656 . . 2_656 ?
Zr1 Zr1 Zr2 Zr1 0.0 2_656 . . 2_656 ?
O1C Zr1 O1A C11A 173.9(16) . . . . ?
O2C Zr1 O1A C11A -46.8(11) . . . . ?
O2B Zr1 O1A C11A 47.5(11) 2_656 . . . ?
O1B Zr1 O1A C11A -145.6(11) . . . . ?
O1A Zr1 O1A C11A 119.3(11) 2_656 . . . ?
Zr2 Zr1 O1A C11A 81.8(10) 2_656 . . . ?
Zr2 Zr1 O1A C11A -134.8(11) . . . . ?
Zr1 Zr1 O1A C11A 119.3(11) 2_656 . . . ?
O1C Zr1 O1A C11 173.9(16) . . . . ?
O2C Zr1 O1A C11 -46.8(11) . . . . ?
O2B Zr1 O1A C11 47.5(11) 2_656 . . . ?
O1B Zr1 O1A C11 -145.6(11) . . . . ?
O1A Zr1 O1A C11 119.3(11) 2_656 . . . ?
Zr2 Zr1 O1A C11 81.8(10) 2_656 . . . ?
Zr2 Zr1 O1A C11 -134.8(11) . . . . ?
Zr1 Zr1 O1A C11 119.3(11) 2_656 . . . ?
O1C Zr1 O1A Zr1 54.6(16) . . . 2_656 ?
O2C Zr1 O1A Zr1 -166.1(5) . . . 2_656 ?
O2B Zr1 O1A Zr1 -71.8(4) 2_656 . . 2_656 ?
O1B Zr1 O1A Zr1 95.1(4) . . . 2_656 ?
O1A Zr1 O1A Zr1 0.0 2_656 . . 2_656 ?
Zr2 Zr1 O1A Zr1 -37.5(3) 2_656 . . 2_656 ?
Zr2 Zr1 O1A Zr1 106.0(4) . . . 2_656 ?
Zr1 Zr1 O1A Zr1 0.0 2_656 . . 2_656 ?
O1C Zr1 O1A Zr2 -51.4(16) . . . . ?
O2C Zr1 O1A Zr2 87.9(5) . . . . ?
O2B Zr1 O1A Zr2 -177.8(4) 2_656 . . . ?
O1B Zr1 O1A Zr2 -10.9(4) . . . . ?
O1A Zr1 O1A Zr2 -106.0(4) 2_656 . . . ?
Zr2 Zr1 O1A Zr2 -143.4(3) 2_656 . . . ?
Zr2 Zr1 O1A Zr2 0.0 . . . . ?
Zr1 Zr1 O1A Zr2 -106.0(4) 2_656 . . . ?
O1E Zr2 O1A C11A 178.1(15) . . . . ?
O1D Zr2 O1A C11A 48.9(13) . . . . ?
O2D Zr2 O1A C11A -49.7(13) . . . . ?
O1B Zr2 O1A C11A 135.0(13) . . . . ?
O2B Zr2 O1A C11A -137.1(13) . . . . ?
Zr1 Zr2 O1A C11A -126.9(13) 2_656 . . . ?
Zr1 Zr2 O1A C11A 124.4(13) . . . . ?
O1E Zr2 O1A C11 178.1(15) . . . . ?
O1D Zr2 O1A C11 48.9(13) . . . . ?
O2D Zr2 O1A C11 -49.7(13) . . . . ?
O1B Zr2 O1A C11 135.0(13) . . . . ?
O2B Zr2 O1A C11 -137.1(13) . . . . ?
Zr1 Zr2 O1A C11 -126.9(13) 2_656 . . . ?
Zr1 Zr2 O1A C11 124.4(13) . . . . ?
O1E Zr2 O1A Zr1 53.7(13) . . . . ?
O1D Zr2 O1A Zr1 -75.6(5) . . . . ?
O2D Zr2 O1A Zr1 -174.1(5) . . . . ?
O1B Zr2 O1A Zr1 10.6(4) . . . . ?
O2B Zr2 O1A Zr1 98.4(4) . . . . ?
Zr1 Zr2 O1A Zr1 108.6(4) 2_656 . . . ?
Zr1 Zr2 O1A Zr1 0.0 . . . . ?
O1E Zr2 O1A Zr1 -54.9(13) . . . 2_656 ?
O1D Zr2 O1A Zr1 175.8(5) . . . 2_656 ?
O2D Zr2 O1A Zr1 77.2(5) . . . 2_656 ?
O1B Zr2 O1A Zr1 -98.0(4) . . . 2_656 ?
O2B Zr2 O1A Zr1 -10.2(4) . . . 2_656 ?
Zr1 Zr2 O1A Zr1 0.0 2_656 . . 2_656 ?
Zr1 Zr2 O1A Zr1 -108.6(4) . . . 2_656 ?
O1C Zr1 O1B C12 -4.7(18) . . . . ?
O2C Zr1 O1B C12 94.6(18) . . . . ?
O2B Zr1 O1B C12 -133.7(19) 2_656 . . . ?
O1A Zr1 O1B C12 -173.4(18) . . . . ?
O1A Zr1 O1B C12 -99.4(18) 2_656 . . . ?
Zr2 Zr1 O1B C12 -100.4(18) 2_656 . . . ?
Zr2 Zr1 O1B C12 174.5(20) . . . . ?
Zr1 Zr1 O1B C12 -135.3(18) 2_656 . . . ?
O1C Zr1 O1B Zr2 -179.2(6) . . . . ?
O2C Zr1 O1B Zr2 -79.9(7) . . . . ?
O2B Zr1 O1B Zr2 51.8(13) 2_656 . . . ?
O1A Zr1 O1B Zr2 12.0(4) . . . . ?
O1A Zr1 O1B Zr2 86.0(5) 2_656 . . . ?
Zr2 Zr1 O1B Zr2 85.0(5) 2_656 . . . ?
Zr2 Zr1 O1B Zr2 0.0 . . . . ?
Zr1 Zr1 O1B Zr2 50.2(4) 2_656 . . . ?
O1E Zr2 O1B C12 9.2(17) . . . . ?
O1D Zr2 O1B C12 -90.6(17) . . . . ?
O2D Zr2 O1B C12 154.4(24) . . . . ?
O2B Zr2 O1B C12 102.2(17) . . . . ?
O1A Zr2 O1B C12 173.3(17) . . . . ?
Zr1 Zr2 O1B C12 134.1(17) 2_656 . . . ?
Zr1 Zr2 O1B C12 -174.7(19) . . . . ?
O1E Zr2 O1B Zr1 -176.0(6) . . . . ?
O1D Zr2 O1B Zr1 84.2(7) . . . . ?
O2D Zr2 O1B Zr1 -30.8(22) . . . . ?
O2B Zr2 O1B Zr1 -83.1(5) . . . . ?
O1A Zr2 O1B Zr1 -12.0(4) . . . . ?
Zr1 Zr2 O1B Zr1 -51.2(4) 2_656 . . . ?
Zr1 Zr2 O1B Zr1 0.0 . . . . ?
O1E Zr2 O2B C13 -3.6(14) . . . . ?
O1D Zr2 O2B C13 -145.5(22) . . . . ?
O2D Zr2 O2B C13 97.1(14) . . . . ?
O1B Zr2 O2B C13 -94.6(13) . . . . ?
O1A Zr2 O2B C13 -167.2(14) . . . . ?
Zr1 Zr2 O2B C13 -179.5(15) 2_656 . . . ?
Zr1 Zr2 O2B C13 -128.4(13) . . . . ?
O1E Zr2 O2B Zr1 175.8(6) . . . 2_656 ?
O1D Zr2 O2B Zr1 34.0(22) . . . 2_656 ?
O2D Zr2 O2B Zr1 -83.5(6) . . . 2_656 ?
O1B Zr2 O2B Zr1 84.9(5) . . . 2_656 ?
O1A Zr2 O2B Zr1 12.3(4) . . . 2_656 ?
Zr1 Zr2 O2B Zr1 0.0 2_656 . . 2_656 ?
Zr1 Zr2 O2B Zr1 51.0(4) . . . 2_656 ?
O2C Zr1 O1C C44 164.4(126) . . . . ?
O2B Zr1 O1C C44 68.6(127) 2_656 . . . ?
O1B Zr1 O1C C44 -95.2(127) . . . . ?
O1A Zr1 O1C C44 -56.7(131) . . . . ?
O1A Zr1 O1C C44 -4.6(127) 2_656 . . . ?
Zr2 Zr1 O1C C44 34.8(127) 2_656 . . . ?
Zr2 Zr1 O1C C44 -95.7(126) . . . . ?
Zr1 Zr1 O1C C44 -15.8(128) 2_656 . . . ?
O2C Zr1 O1C C14 -63.8(54) . . . . ?
O2B Zr1 O1C C14 -159.6(54) 2_656 . . . ?
O1B Zr1 O1C C14 36.6(54) . . . . ?
O1A Zr1 O1C C14 75.1(58) . . . . ?
O1A Zr1 O1C C14 127.2(54) 2_656 . . . ?
Zr2 Zr1 O1C C14 166.6(54) 2_656 . . . ?
Zr2 Zr1 O1C C14 36.1(55) . . . . ?
Zr1 Zr1 O1C C14 116.0(53) 2_656 . . . ?
O1C Zr1 O2C C15 149.1(219) . . . . ?
O2B Zr1 O2C C15 -110.5(219) 2_656 . . . ?
O1B Zr1 O2C C15 54.1(219) . . . . ?
O1A Zr1 O2C C15 -19.5(219) . . . . ?
O1A Zr1 O2C C15 -70.9(220) 2_656 . . . ?
Zr2 Zr1 O2C C15 -111.0(218) 2_656 . . . ?
Zr2 Zr1 O2C C15 19.8(219) . . . . ?
Zr1 Zr1 O2C C15 -30.6(220) 2_656 . . . ?
O1C Zr1 O2C C45 -56.9(68) . . . . ?
O2B Zr1 O2C C45 43.4(68) 2_656 . . . ?
O1B Zr1 O2C C45 -152.0(67) . . . . ?
O1A Zr1 O2C C45 134.5(67) . . . . ?
O1A Zr1 O2C C45 83.1(71) 2_656 . . . ?
Zr2 Zr1 O2C C45 42.9(69) 2_656 . . . ?
Zr2 Zr1 O2C C45 173.7(67) . . . . ?
Zr1 Zr1 O2C C45 123.3(66) 2_656 . . . ?
O1E Zr2 O1D C16 111.8(45) . . . . ?
O2D Zr2 O1D C16 9.4(45) . . . . ?
O1B Zr2 O1D C16 -157.2(45) . . . . ?
O2B Zr2 O1D C16 -107.0(47) . . . . ?
O1A Zr2 O1D C16 -86.7(45) . . . . ?
Zr1 Zr2 O1D C16 -83.0(45) 2_656 . . . ?
Zr1 Zr2 O1D C16 -123.8(45) . . . . ?
O1E Zr2 O1D C46 -92.1(282) . . . . ?
O2D Zr2 O1D C46 165.5(282) . . . . ?
O1B Zr2 O1D C46 -1.0(283) . . . . ?
O2B Zr2 O1D C46 49.2(290) . . . . ?
O1A Zr2 O1D C46 69.5(283) . . . . ?
Zr1 Zr2 O1D C46 73.1(284) 2_656 . . . ?
Zr1 Zr2 O1D C46 32.4(282) . . . . ?
O1E Zr2 O2D C47 -139.7(61) . . . . ?
O1D Zr2 O2D C47 -38.0(62) . . . . ?
O1B Zr2 O2D C47 75.8(67) . . . . ?
O2B Zr2 O2D C47 127.3(62) . . . . ?
O1A Zr2 O2D C47 58.0(62) . . . . ?
Zr1 Zr2 O2D C47 95.9(61) 2_656 . . . ?
Zr1 Zr2 O2D C47 53.0(63) . . . . ?
O1E Zr2 O2D C17 14.0(50) . . . . ?
O1D Zr2 O2D C17 115.7(50) . . . . ?
O1B Zr2 O2D C17 -130.5(50) . . . . ?
O2B Zr2 O2D C17 -79.1(50) . . . . ?
O1A Zr2 O2D C17 -148.4(50) . . . . ?
Zr1 Zr2 O2D C17 -110.5(50) 2_656 . . . ?
Zr1 Zr2 O2D C17 -153.3(49) . . . . ?
O1D Zr2 O1E C18 8.4(131) . . . . ?
O2D Zr2 O1E C18 108.6(130) . . . . ?
O1B Zr2 O1E C18 -79.9(130) . . . . ?
O2B Zr2 O1E C18 -161.4(130) . . . . ?
O1A Zr2 O1E C18 -120.1(128) . . . . ?
Zr1 Zr2 O1E C18 -158.8(129) 2_656 . . . ?
Zr1 Zr2 O1E C18 -82.6(130) . . . . ?
C11A O1A C11 C21 0.0(1000) . . . . ?
Zr1 O1A C11 C21 155.5(31) . . . . ?
Zr1 O1A C11 C21 -89.0(33) 2_656 . . . ?
Zr2 O1A C11 C21 33.9(38) . . . . ?
C11 O1A C11A C51 0.0(1000) . . . . ?
Zr1 O1A C11A C51 102.0(38) . . . . ?
Zr1 O1A C11A C51 -142.6(37) 2_656 . . . ?
Zr2 O1A C11A C51 -19.6(43) . . . . ?
O1A C11 C21 C31 -164.0(22) . . . . ?
O1A C11A C51 C31A 159.5(23) . . . . ?
Zr1 O1B C12 C22 -94.7(26) . . . . ?
Zr2 O1B C12 C22 79.3(30) . . . . ?
O1B C12 C22 C32 175.3(21) . . . . ?
Zr1 O2B C13 C23 91.3(23) 2_656 . . . ?
Zr2 O2B C13 C23 -89.4(22) . . . . ?
O2B C13 C23 C33 -173.4(24) . . . . ?
C44 O1C C14 C24 -48.0(41) . . . . ?
Zr1 O1C C14 C24 141.7(35) . . . . ?
C14 O1C C44 C24A 50.3(39) . . . . ?
Zr1 O1C C44 C24A -170.7(101) . . . . ?
O1C C14 C24 C34 -62.3(80) . . . . ?
O1C C44 C24A C34A 41.3(76) . . . . ?
C45 O2C C15 C25 61.8(47) . . . . ?
Zr1 O2C C15 C25 -139.7(183) . . . . ?
C15 O2C C45 C25A -57.9(44) . . . . ?
Zr1 O2C C45 C25A 127.6(45) . . . . ?
O2C C15 C25 C35 -167.0(48) . . . . ?
O2C C45 C25A C35A 144.7(56) . . . . ?
C46 O1D C16 C26 52.6(44) . . . . ?
Zr2 O1D C16 C26 -130.7(48) . . . . ?
O1D C16 C26 C36 27.0(96) . . . . ?
C16 O1D C46 C26A -49.4(35) . . . . ?
Zr2 O1D C46 C26A 152.0(253) . . . . ?
O1D C46 C26A C36A -65.7(64) . . . . ?
C47 O2D C17 C27 55.9(30) . . . . ?
Zr2 O2D C17 C27 -111.8(39) . . . . ?
C17 O2D C47 C27A -56.6(31) . . . . ?
Zr2 O2D C47 C27A 107.2(55) . . . . ?
O2D C17 C27 C37 -158.7(43) . . . . ?
O2D C47 C27A C37A 158.3(46) . . . . ?
Zr2 O1E C18 C28B -64.5(148) . . . . ?
Zr2 O1E C18 C28 -64.5(148) . . . . ?
Zr2 O1E C18 C28A -64.5(148) . . . . ?
Zr2 O1E C18 C58B -111.3(137) . . . . ?
Zr2 O1E C18 C58 -111.3(137) . . . . ?
Zr2 O1E C18 C58A -111.3(137) . . . . ?
C28B C18 C28 C38 0.0(1000) . . . . ?
C28A C18 C28 C38 0.0(1000) . . . . ?
O1E C18 C28 C38 -154.3(68) . . . . ?
C58B C18 C28 C38 -61.9(40) . . . . ?
C58 C18 C28 C38 -61.9(40) . . . . ?
C58A C18 C28 C38 -61.9(40) . . . . ?
C28B C18 C58 C68 -51.8(45) . . . . ?
C28 C18 C58 C68 -51.8(45) . . . . ?
C28A C18 C58 C68 -51.8(45) . . . . ?
O1E C18 C58 C68 55.0(76) . . . . ?
C58B C18 C58 C68 0.0(1000) . . . . ?
C58A C18 C58 C68 0.0(1000) . . . . ?
C28 C18 C28B C68A 0.0(1000) . . . . ?
C28A C18 C28B C68A 0.0(1000) . . . . ?
O1E C18 C28B C68A -39.2(69) . . . . ?
C58B C18 C28B C68A 53.2(50) . . . . ?
C58 C18 C28B C68A 53.2(50) . . . . ?
C58A C18 C28B C68A 53.2(50) . . . . ?
C28B C18 C58B C38A 61.6(44) . . . . ?
C28 C18 C58B C38A 61.6(44) . . . . ?
C28A C18 C58B C38A 61.6(44) . . . . ?
O1E C18 C58B C38A 168.5(55) . . . . ?
C58 C18 C58B C38A 0.0(1000) . . . . ?
C58A C18 C58B C38A 0.0(1000) . . . . ?
